data_9000206
loop_
_publ_author_name
'Fang, J. H.'
'Robinson, P. D.'

_publ_section_title
;
 Crystal structures and mineral chemistry of hydrated ferric sulfates. I. The
 crystal structure of coquimbite
;
_journal_name_full 'American Mineralogist'
_journal_page_first 1534
_journal_page_last 1540
_journal_volume 55
_journal_year 1970
_chemical_formula_sum 'Al0.9 Fe3.1 H36 O42 S6'
_chemical_name_mineral Coquimbite
_space_group_IT_number 163
_symmetry_space_group_name_Hall '-P 3 2c'
_symmetry_space_group_name_H-M 'P -3 1 c'
_cell_angle_alpha 90
_cell_angle_beta 90
_cell_angle_gamma 120
_cell_formula_units_Z 2
_cell_length_a 10.922
_cell_length_b 10.922
_cell_length_c 17.084
_cell_volume 1764.918
_database_code_amcsd 0000211
_exptl_crystal_density_diffrn 2.066
_cod_original_formula_sum 'Al.9 Fe3.1 S6 O42 H36'
_cod_database_code 9000206

loop_
_space_group_symop_operation_xyz
x,y,z
x-y,-y,1/2+z
y,-x+y,-z
-y,-x,1/2-z
-x+y,-x,z
-x,-x+y,1/2+z
-x,-y,-z
-x+y,y,1/2-z
-y,x-y,z
y,x,1/2+z
x-y,x,-z
x,x-y,1/2-z

loop_
_atom_site_label
_atom_site_fract_x
_atom_site_fract_y
_atom_site_fract_z
_atom_site_occupancy
_atom_site_U_iso_or_equiv
_atom_site_type_symbol
_atom_site_attached_hydrogens
Al 0.00000 0.00000 0.00000 0.90000 0.01355 Al 0
Fe 0.00000 0.00000 0.00000 0.10000 0.01355 Fe 0
Fe1 0.33330 0.66670 0.25000 1.00000 0.02166 Fe 0
Fe2 0.66670 0.33330 0.00250 1.00000 0.02774 Fe 0
S 0.24440 0.41460 0.12320 1.00000 0.00621 S 0
O1 0.31870 0.34510 0.09090 1.00000 0.01798 O 0
O2 0.10810 0.31060 0.15480 1.00000 0.01305 O 0
O3 0.21970 0.49460 0.05970 1.00000 0.01532 O 0
O4 0.33490 0.51580 0.18380 1.00000 0.00937 O 0
Wat1 0.16450 0.06980 0.06220 1.00000 0.01494 O 2
Wat2 0.44850 0.11530 0.21010 1.00000 0.02166 O 2
Wat3 0.57200 0.16160 0.07200 1.00000 0.02153 O 2

loop_
_cod_changelog_entry_id
_cod_changelog_entry_author
_cod_changelog_entry_date
_cod_changelog_entry_text
1
;cod-tools version 3.8.0
Id: cif_guess_AMCSD_atom_types 9574 2023-05-10 09:00:05Z saulius
;
2023-05-10T18:45:58+03:00
;Derived atom types and hydrogen counts
from atom names that follow the AMCSD naming convention
(Wat == water, O-H == hydroxyl).
;

loop_
_cod_related_entry_id
_cod_related_entry_database
_cod_related_entry_code
1 AMCSD 0000211
